data_4088975
loop_
_publ_author_name
'Kurogi, Takashi'
'Kamitani, Masahiro'
'Manor, Brian C.'
'Carroll, Patrick J.'
'Mindiola, Daniel J.'

_publ_section_title
;
 Reactivity Studies of a Zirconium Methylidene Complex: Group Transfer and
 Methylenation Reactions
;
_journal_issue 1
_journal_name_full Organometallics
_journal_page_first 74
_journal_paper_doi 10.1021/acs.organomet.6b00594
_journal_volume 36
_journal_year 2016
_chemical_formula_moiety 'C80 H118 N2 O4 P4 Zr2, 3(C5 H12)'
_chemical_formula_sum 'C95 H154 N2 O4 P4 Zr2'
_chemical_formula_weight 1694.51
_space_group_crystal_system triclinic
_space_group_IT_number 2
_space_group_name_Hall '-P 1'
_space_group_name_H-M_alt 'P -1'
_atom_sites_solution_hydrogens geom
_atom_sites_solution_primary direct
_audit_creation_date 2016-04-21
_audit_creation_method
;
Olex2 1.2
(compiled 2016.02.16 svn.r3265 for OlexSys, GUI svn.r5155)
;
_cell_angle_alpha 83.298(2)
_cell_angle_beta 86.298(2)
_cell_angle_gamma 60.308(2)
_cell_formula_units_Z 1
_cell_length_a 12.9074(5)
_cell_length_b 12.9602(4)
_cell_length_c 15.8333(6)
_cell_measurement_reflns_used 9316
_cell_measurement_temperature 100
_cell_measurement_theta_max 27.61
_cell_measurement_theta_min 2.24
_cell_volume 2285.08(15)
_computing_data_collection 'Bruker APEX2 v2014.11-0'
_computing_data_reduction 'Bruker SAINT v8.34A'
_computing_molecular_graphics 'Yadokari-XG 2009'
_computing_publication_material 'Olex2 (Dolomanov et al., 2009)'
_computing_structure_refinement 'XL (Sheldrick, 2008)'
_computing_structure_solution 'ShelXS-1997 (Sheldrick, 2008)'
_diffrn_ambient_temperature 100
_diffrn_measured_fraction_theta_full 0.999
_diffrn_measured_fraction_theta_max 0.997
_diffrn_measurement_device 'CCD area detector'
_diffrn_measurement_device_type 'Bruker APEXII'
_diffrn_measurement_method '\w and \f scans'
_diffrn_radiation_monochromator graphite
_diffrn_radiation_type MoK\a
_diffrn_radiation_wavelength 0.71073
_diffrn_reflns_av_R_equivalents 0.0213
_diffrn_reflns_av_unetI/netI 0.0160
_diffrn_reflns_Laue_measured_fraction_full 0.999
_diffrn_reflns_Laue_measured_fraction_max 0.997
_diffrn_reflns_limit_h_max 16
_diffrn_reflns_limit_h_min -16
_diffrn_reflns_limit_k_max 16
_diffrn_reflns_limit_k_min -16
_diffrn_reflns_limit_l_max 20
_diffrn_reflns_limit_l_min -20
_diffrn_reflns_number 66679
_diffrn_reflns_point_group_measured_fraction_full 0.999
_diffrn_reflns_point_group_measured_fraction_max 0.997
_diffrn_reflns_theta_full 25.242
_diffrn_reflns_theta_max 27.497
_diffrn_reflns_theta_min 1.295
_diffrn_source 'sealed tube'
_exptl_absorpt_coefficient_mu 0.347
_exptl_absorpt_correction_T_max 0.7456
_exptl_absorpt_correction_T_min 0.7140
_exptl_absorpt_correction_type multi-scan
_exptl_absorpt_process_details 'SADABS v2014/4'
_exptl_crystal_colour orange
_exptl_crystal_density_diffrn 1.231
_exptl_crystal_description plate
_exptl_crystal_F_000 910
_exptl_crystal_size_max 0.38
_exptl_crystal_size_mid 0.32
_exptl_crystal_size_min 0.03
_refine_diff_density_max 0.812
_refine_diff_density_min -0.713
_refine_diff_density_rms 0.067
_refine_ls_extinction_method none
_refine_ls_goodness_of_fit_ref 1.085
_refine_ls_hydrogen_treatment constr
_refine_ls_matrix_type full
_refine_ls_number_parameters 536
_refine_ls_number_reflns 10462
_refine_ls_number_restraints 0
_refine_ls_restrained_S_all 1.085
_refine_ls_R_factor_all 0.0399
_refine_ls_R_factor_gt 0.0357
_refine_ls_shift/su_max 0.001
_refine_ls_shift/su_mean 0.000
_refine_ls_structure_factor_coef Fsqd
_refine_ls_weighting_details 'w=1/[\s^2^(Fo^2^)+(0.0528P)^2^+1.8646P] where P=(Fo^2^+2Fc^2^)/3'
_refine_ls_weighting_scheme calc
_refine_ls_wR_factor_gt 0.0955
_refine_ls_wR_factor_ref 0.0986
_reflns_number_gt 9410
_reflns_number_total 10462
_reflns_threshold_expression 'I > 2\s(I)'
_cod_data_source_file om6b00594_si_002.cif
_cod_data_source_block UP9244
_cod_database_code 4088975
_shelx_space_group_comment
;
The symmetry employed for this shelxl refinement is uniquely defined
by the following loop, which should always be used as a source of
symmetry information in preference to the above space-group names.
They are only intended as comments.
;
_shelx_shelxl_version_number 2014/7
_olex2_submission_special_instructions 'No special instructions were received'

loop_
_space_group_symop_operation_xyz
'x, y, z'
'-x, -y, -z'

loop_
_atom_site_label
_atom_site_type_symbol
_atom_site_fract_x
_atom_site_fract_y
_atom_site_fract_z
_atom_site_U_iso_or_equiv
_atom_site_adp_type
_atom_site_occupancy
_atom_site_site_symmetry_order
_atom_site_calc_flag
_atom_site_refinement_flags_posn
_atom_site_refinement_flags_occupancy
_atom_site_disorder_assembly
_atom_site_disorder_group
Zr1 Zr 0.42015(2) 0.13250(2) 0.36596(2) 0.01452(6) Uani 1 1 d . . . .
P1 P 0.38715(4) 0.30953(4) 0.46325(3) 0.02180(11) Uani 1 1 d . . . .
P2 P 0.29127(4) 0.07504(4) 0.26208(3) 0.01783(10) Uani 1 1 d . . . .
N1 N 0.22902(13) 0.26641(13) 0.37218(10) 0.0179(3) Uani 1 1 d . . . .
C1 C 0.25962(16) 0.42793(16) 0.40477(12) 0.0211(4) Uani 1 1 d . . . .
C2 C 0.18876(15) 0.38924(15) 0.36839(12) 0.0190(3) Uani 1 1 d . . . .
C3 C 0.08579(16) 0.47648(16) 0.32435(13) 0.0227(4) Uani 1 1 d . . . .
H3 H 0.0361 0.4541 0.3015 0.027 Uiso 1 1 calc R . . .
C4 C 0.05748(17) 0.59474(17) 0.31449(13) 0.0245(4) Uani 1 1 d . . . .
H4 H -0.0105 0.6502 0.2843 0.029 Uiso 1 1 calc R . . .
C5 C 0.12793(18) 0.63383(16) 0.34856(13) 0.0252(4) Uani 1 1 d . . . .
C6 C 0.22807(17) 0.54850(16) 0.39399(13) 0.0246(4) Uani 1 1 d . . . .
H6 H 0.2757 0.5724 0.4180 0.030 Uiso 1 1 calc R . . .
C7 C 0.0958(2) 0.76362(18) 0.33550(15) 0.0328(5) Uani 1 1 d . . . .
H7A H 0.0777 0.7925 0.2767 0.049 Uiso 1 1 calc GR . . .
H7B H 0.1619 0.7715 0.3516 0.049 Uiso 1 1 calc GR . . .
H7C H 0.0275 0.8094 0.3699 0.049 Uiso 1 1 calc GR . . .
C8 C 0.33307(19) 0.31163(18) 0.57439(14) 0.0302(4) Uani 1 1 d . . . .
H8 H 0.3979 0.2458 0.6083 0.036 Uiso 1 1 calc R . . .
C9 C 0.2995(2) 0.4267(2) 0.61394(19) 0.0482(7) Uani 1 1 d . . . .
H9A H 0.3677 0.4379 0.6131 0.072 Uiso 1 1 calc GR . . .
H9B H 0.2734 0.4210 0.6716 0.072 Uiso 1 1 calc GR . . .
H9C H 0.2362 0.4932 0.5819 0.072 Uiso 1 1 calc GR . . .
C10 C 0.22734(19) 0.28900(19) 0.58175(13) 0.0302(4) Uani 1 1 d . . . .
H10A H 0.1583 0.3579 0.5569 0.045 Uiso 1 1 calc GR . . .
H10B H 0.2116 0.2737 0.6406 0.045 Uiso 1 1 calc GR . . .
H10C H 0.2456 0.2211 0.5523 0.045 Uiso 1 1 calc GR . . .
C11 C 0.49724(19) 0.36121(19) 0.46414(19) 0.0405(6) Uani 1 1 d . . . .
H11 H 0.4549 0.4446 0.4771 0.049 Uiso 1 1 calc R . . .
C12 C 0.5908(2) 0.2879(2) 0.5329(2) 0.0456(7) Uani 1 1 d . . . .
H12A H 0.5549 0.3074 0.5880 0.068 Uiso 1 1 calc GR . . .
H12B H 0.6548 0.3058 0.5254 0.068 Uiso 1 1 calc GR . . .
H12C H 0.6214 0.2044 0.5285 0.068 Uiso 1 1 calc GR . . .
C13 C 0.5537(2) 0.3560(2) 0.3759(2) 0.0526(8) Uani 1 1 d . . . .
H13A H 0.5931 0.2753 0.3612 0.079 Uiso 1 1 calc GR . . .
H13B H 0.6107 0.3831 0.3761 0.079 Uiso 1 1 calc GR . . .
H13C H 0.4928 0.4062 0.3350 0.079 Uiso 1 1 calc GR . . .
C14 C 0.16164(16) 0.13224(15) 0.33316(11) 0.0181(3) Uani 1 1 d . . . .
C15 C 0.14252(15) 0.22922(15) 0.37677(11) 0.0174(3) Uani 1 1 d . . . .
C16 C 0.03903(16) 0.28266(16) 0.42693(12) 0.0212(4) Uani 1 1 d . . . .
H16 H 0.0229 0.3487 0.4544 0.025 Uiso 1 1 calc R . . .
C17 C -0.03955(16) 0.23812(17) 0.43601(13) 0.0232(4) Uani 1 1 d . . . .
H17 H -0.1080 0.2757 0.4690 0.028 Uiso 1 1 calc R . . .
C18 C -0.01852(16) 0.13840(17) 0.39689(12) 0.0220(4) Uani 1 1 d . . . .
C19 C 0.08234(16) 0.08747(16) 0.34552(12) 0.0204(3) Uani 1 1 d . . . .
H19 H 0.0977 0.0213 0.3184 0.024 Uiso 1 1 calc R . . .
C20 C -0.10328(18) 0.08928(19) 0.40973(15) 0.0296(4) Uani 1 1 d . . . .
H20A H -0.1037 0.0612 0.4685 0.044 Uiso 1 1 calc GR . . .
H20B H -0.0779 0.0244 0.3754 0.044 Uiso 1 1 calc GR . . .
H20C H -0.1822 0.1510 0.3935 0.044 Uiso 1 1 calc GR . . .
C21 C 0.3290(2) -0.08058(19) 0.24971(15) 0.0327(5) Uani 1 1 d . . . .
H21 H 0.3176 -0.1147 0.3057 0.039 Uiso 1 1 calc R . . .
C22 C 0.4618(2) -0.1547(2) 0.22709(19) 0.0453(6) Uani 1 1 d . . . .
H22A H 0.4755 -0.1300 0.1699 0.068 Uiso 1 1 calc GR . . .
H22B H 0.4843 -0.2377 0.2316 0.068 Uiso 1 1 calc GR . . .
H22C H 0.5086 -0.1429 0.2656 0.068 Uiso 1 1 calc GR . . .
C23 C 0.2530(3) -0.0966(2) 0.18722(17) 0.0452(7) Uani 1 1 d . . . .
H23A H 0.1700 -0.0470 0.2000 0.068 Uiso 1 1 calc GR . . .
H23B H 0.2718 -0.1786 0.1925 0.068 Uiso 1 1 calc GR . . .
H23C H 0.2696 -0.0743 0.1302 0.068 Uiso 1 1 calc GR . . .
C24A C 0.2305(7) 0.1804(6) 0.1612(5) 0.0204(13) Uani 0.612(7) 1 d . P A 1
H24A H 0.2278 0.2543 0.1729 0.024 Uiso 0.612(7) 1 calc R P A 1
C25A C 0.3232(10) 0.1326(11) 0.0867(7) 0.0253(16) Uani 0.612(7) 1 d . P A 1
H25A H 0.4016 0.1071 0.1069 0.038 Uiso 0.612(7) 1 calc GR P A 1
H25B H 0.3030 0.1949 0.0412 0.038 Uiso 0.612(7) 1 calc GR P A 1
H25C H 0.3217 0.0663 0.0665 0.038 Uiso 0.612(7) 1 calc GR P A 1
C26A C 0.1046(4) 0.2180(4) 0.1342(2) 0.0380(11) Uani 0.612(7) 1 d . P A 1
H26A H 0.1025 0.1502 0.1176 0.057 Uiso 0.612(7) 1 calc GR P A 1
H26B H 0.0815 0.2786 0.0871 0.057 Uiso 0.612(7) 1 calc GR P A 1
H26C H 0.0505 0.2490 0.1810 0.057 Uiso 0.612(7) 1 calc GR P A 1
C24B C 0.2378(13) 0.1437(9) 0.1591(8) 0.026(2) Uani 0.388(7) 1 d . P A 2
H24B H 0.1820 0.1188 0.1432 0.031 Uiso 0.388(7) 1 calc R P A 2
C25B C 0.333(2) 0.109(2) 0.0954(15) 0.048(6) Uani 0.388(7) 1 d . P A 2
H25D H 0.3899 0.1308 0.1105 0.072 Uiso 0.388(7) 1 calc GR P A 2
H25E H 0.3000 0.1485 0.0408 0.072 Uiso 0.388(7) 1 calc GR P A 2
H25F H 0.3721 0.0239 0.0931 0.072 Uiso 0.388(7) 1 calc GR P A 2
C26B C 0.1679(7) 0.2811(6) 0.1627(4) 0.047(2) Uani 0.388(7) 1 d . P A 2
H26D H 0.1020 0.3015 0.2017 0.070 Uiso 0.388(7) 1 calc GR P A 2
H26E H 0.1386 0.3198 0.1071 0.070 Uiso 0.388(7) 1 calc GR P A 2
H26F H 0.2199 0.3068 0.1815 0.070 Uiso 0.388(7) 1 calc GR P A 2
O1 O 0.46324(12) 0.20581(12) 0.26123(8) 0.0226(3) Uani 1 1 d . . . .
C27 C 0.50416(18) 0.22132(18) 0.18299(12) 0.0246(4) Uani 1 1 d . . . .
C28 C 0.60154(18) 0.12374(18) 0.14781(12) 0.0256(4) Uani 1 1 d . . . .
C29 C 0.6407(2) 0.1403(2) 0.06615(15) 0.0405(6) Uani 1 1 d . . . .
H29 H 0.7049 0.0762 0.0428 0.049 Uiso 1 1 calc R . . .
C30 C 0.5857(3) 0.2505(3) 0.01893(17) 0.0528(7) Uani 1 1 d . . . .
H30 H 0.6121 0.2601 -0.0359 0.063 Uiso 1 1 calc R . . .
C31 C 0.4918(2) 0.3454(2) 0.05399(16) 0.0474(7) Uani 1 1 d . . . .
H31 H 0.4561 0.4194 0.0223 0.057 Uiso 1 1 calc R . . .
C32 C 0.4483(2) 0.3344(2) 0.13543(15) 0.0360(5) Uani 1 1 d . . . .
C33 C 0.66580(17) 0.00399(17) 0.19977(12) 0.0233(4) Uani 1 1 d . . . .
H33 H 0.6091 -0.0011 0.2420 0.028 Uiso 1 1 calc R . . .
C34 C 0.7119(2) -0.1026(2) 0.14727(15) 0.0375(5) Uani 1 1 d . . . .
H34A H 0.6478 -0.0946 0.1146 0.056 Uiso 1 1 calc GR . . .
H34B H 0.7426 -0.1751 0.1847 0.056 Uiso 1 1 calc GR . . .
H34C H 0.7743 -0.1050 0.1096 0.056 Uiso 1 1 calc GR . . .
C35 C 0.76832(19) -0.0031(2) 0.24785(14) 0.0325(5) Uani 1 1 d . . . .
H35A H 0.8247 0.0031 0.2079 0.049 Uiso 1 1 calc GR . . .
H35B H 0.8071 -0.0780 0.2824 0.049 Uiso 1 1 calc GR . . .
H35C H 0.7376 0.0611 0.2835 0.049 Uiso 1 1 calc GR . . .
C36A C 0.3388(6) 0.4372(6) 0.1644(4) 0.0255(11) Uani 0.638(12) 1 d . P B 1
H36A H 0.3202 0.4142 0.2221 0.031 Uiso 0.638(12) 1 calc R P B 1
C37A C 0.2289(4) 0.4802(5) 0.1090(3) 0.0355(12) Uani 0.638(12) 1 d . P B 1
H37A H 0.2438 0.5067 0.0527 0.053 Uiso 0.638(12) 1 calc GR P B 1
H37B H 0.1613 0.5451 0.1333 0.053 Uiso 0.638(12) 1 calc GR P B 1
H37C H 0.2129 0.4158 0.1064 0.053 Uiso 0.638(12) 1 calc GR P B 1
C38A C 0.3635(5) 0.5409(3) 0.1683(4) 0.0334(12) Uani 0.638(12) 1 d . P B 1
H38A H 0.4322 0.5145 0.2028 0.050 Uiso 0.638(12) 1 calc GR P B 1
H38B H 0.2957 0.6055 0.1927 0.050 Uiso 0.638(12) 1 calc GR P B 1
H38C H 0.3779 0.5676 0.1119 0.050 Uiso 0.638(12) 1 calc GR P B 1
C36B C 0.3579(11) 0.4560(10) 0.1831(8) 0.029(2) Uani 0.362(12) 1 d . P B 2
H36B H 0.3356 0.4307 0.2387 0.035 Uiso 0.362(12) 1 calc R P B 2
C37B C 0.2463(7) 0.5274(8) 0.1309(5) 0.041(3) Uani 0.362(12) 1 d . P B 2
H37D H 0.2652 0.5569 0.0771 0.062 Uiso 0.362(12) 1 calc GR P B 2
H37E H 0.1891 0.5934 0.1607 0.062 Uiso 0.362(12) 1 calc GR P B 2
H37F H 0.2135 0.4775 0.1218 0.062 Uiso 0.362(12) 1 calc GR P B 2
C38B C 0.4105(12) 0.5377(8) 0.1976(7) 0.049(3) Uani 0.362(12) 1 d . P B 2
H38D H 0.4852 0.4911 0.2267 0.073 Uiso 0.362(12) 1 calc GR P B 2
H38E H 0.3558 0.5998 0.2315 0.073 Uiso 0.362(12) 1 calc GR P B 2
H38F H 0.4229 0.5726 0.1438 0.073 Uiso 0.362(12) 1 calc GR P B 2
C39 C 0.60541(15) 0.03850(15) 0.42935(11) 0.0169(3) Uani 1 1 d . . . .
H39A H 0.6646 -0.0322 0.4037 0.020 Uiso 1 1 calc R . . .
H39B H 0.6364 0.0913 0.4373 0.020 Uiso 1 1 calc R . . .
C40 C 0.54547(15) 0.01424(14) 0.50422(11) 0.0151(3) Uani 1 1 d . . . .
O2 O 0.56479(11) 0.02879(10) 0.58518(8) 0.0165(2) Uani 1 1 d . . . .
C41 C 0.7642(4) 0.3040(4) 0.1929(3) 0.0923(15) Uani 1 1 d . . . .
H41A H 0.8109 0.2553 0.1488 0.138 Uiso 1 1 calc GR . . .
H41B H 0.6960 0.2936 0.2057 0.138 Uiso 1 1 calc GR . . .
H41C H 0.8118 0.2809 0.2430 0.138 Uiso 1 1 calc GR . . .
C42 C 0.7234(4) 0.4324(3) 0.1637(2) 0.0716(10) Uani 1 1 d . . . .
H42A H 0.6760 0.4546 0.1128 0.086 Uiso 1 1 calc R . . .
H42B H 0.6725 0.4812 0.2073 0.086 Uiso 1 1 calc R . . .
C43 C 0.8140(2) 0.4561(2) 0.14666(17) 0.0390(5) Uani 1 1 d . . . .
H43A H 0.8638 0.4076 0.1026 0.047 Uiso 1 1 calc R . . .
H43B H 0.8623 0.4312 0.1973 0.047 Uiso 1 1 calc R . . .
C44 C 0.7815(3) 0.5757(3) 0.1205(3) 0.0689(9) Uani 1 1 d . . . .
H44A H 0.7380 0.6251 0.1659 0.083 Uiso 1 1 calc R . . .
H44B H 0.7299 0.6039 0.0714 0.083 Uiso 1 1 calc R . . .
C45 C 0.8882(3) 0.5846(3) 0.0990(2) 0.0650(9) Uani 1 1 d . . . .
H45A H 0.9250 0.5445 0.0491 0.098 Uiso 1 1 calc GR . . .
H45B H 0.9430 0.5479 0.1455 0.098 Uiso 1 1 calc GR . . .
H45C H 0.8670 0.6671 0.0882 0.098 Uiso 1 1 calc GR . . .

loop_
_atom_site_aniso_label
_atom_site_aniso_U_11
_atom_site_aniso_U_22
_atom_site_aniso_U_33
_atom_site_aniso_U_23
_atom_site_aniso_U_13
_atom_site_aniso_U_12
Zr1 0.01540(9) 0.00994(9) 0.01682(9) -0.00121(6) 0.00197(6) -0.00543(6)
P1 0.0160(2) 0.0114(2) 0.0381(3) -0.00706(18) -0.00240(18) -0.00561(17)
P2 0.0229(2) 0.0159(2) 0.0172(2) -0.00426(16) 0.00164(16) -0.01117(18)
N1 0.0174(7) 0.0133(7) 0.0240(7) -0.0036(5) 0.0004(6) -0.0079(6)
C1 0.0176(8) 0.0127(8) 0.0312(10) -0.0041(7) 0.0017(7) -0.0058(7)
C2 0.0175(8) 0.0140(8) 0.0251(9) -0.0043(6) 0.0038(7) -0.0073(7)
C3 0.0194(8) 0.0169(9) 0.0302(10) -0.0024(7) 0.0001(7) -0.0078(7)
C4 0.0202(9) 0.0161(9) 0.0299(10) 0.0003(7) 0.0021(7) -0.0042(7)
C5 0.0256(9) 0.0134(8) 0.0323(10) -0.0033(7) 0.0070(8) -0.0070(7)
C6 0.0237(9) 0.0149(9) 0.0368(11) -0.0062(7) 0.0029(8) -0.0103(7)
C7 0.0395(12) 0.0147(9) 0.0393(12) 0.0005(8) 0.0004(9) -0.0103(8)
C8 0.0276(10) 0.0193(9) 0.0333(11) -0.0121(8) -0.0082(8) -0.0007(8)
C9 0.0418(14) 0.0320(13) 0.0606(17) -0.0283(12) -0.0077(12) -0.0048(11)
C10 0.0320(11) 0.0244(10) 0.0237(9) -0.0035(8) 0.0019(8) -0.0060(8)
C11 0.0223(10) 0.0149(9) 0.089(2) -0.0109(10) -0.0088(11) -0.0103(8)
C12 0.0265(11) 0.0240(11) 0.089(2) -0.0198(12) -0.0161(12) -0.0095(9)
C13 0.0284(12) 0.0338(13) 0.101(2) 0.0151(14) -0.0071(13) -0.0228(11)
C14 0.0198(8) 0.0154(8) 0.0186(8) -0.0014(6) -0.0006(6) -0.0083(7)
C15 0.0179(8) 0.0137(8) 0.0205(8) -0.0008(6) -0.0027(6) -0.0075(6)
C16 0.0195(8) 0.0158(8) 0.0273(9) -0.0052(7) 0.0005(7) -0.0075(7)
C17 0.0182(8) 0.0197(9) 0.0301(10) -0.0044(7) 0.0021(7) -0.0080(7)
C18 0.0196(8) 0.0190(9) 0.0286(9) 0.0004(7) -0.0034(7) -0.0107(7)
C19 0.0229(9) 0.0162(8) 0.0241(9) -0.0023(7) -0.0036(7) -0.0107(7)
C20 0.0230(9) 0.0246(10) 0.0447(12) -0.0032(8) -0.0001(8) -0.0144(8)
C21 0.0404(12) 0.0219(10) 0.0422(12) -0.0157(9) 0.0178(10) -0.0196(9)
C22 0.0455(14) 0.0262(11) 0.0653(17) -0.0218(11) 0.0260(12) -0.0179(10)
C23 0.0643(17) 0.0458(14) 0.0503(14) -0.0323(12) 0.0274(13) -0.0434(13)
C24A 0.028(2) 0.016(4) 0.0174(18) 0.001(2) -0.0023(13) -0.011(3)
C25A 0.038(3) 0.033(3) 0.013(3) -0.002(3) 0.004(3) -0.024(2)
C26A 0.038(2) 0.042(2) 0.0322(19) 0.0116(16) -0.0139(15) -0.0198(17)
C24B 0.051(4) 0.013(5) 0.018(3) 0.002(4) -0.011(2) -0.017(5)
C25B 0.076(10) 0.067(12) 0.023(5) 0.019(6) -0.016(5) -0.055(9)
C26B 0.076(5) 0.028(4) 0.025(3) 0.007(2) -0.014(3) -0.018(3)
O1 0.0217(6) 0.0201(6) 0.0214(6) 0.0047(5) 0.0034(5) -0.0086(5)
C27 0.0262(9) 0.0256(10) 0.0214(9) 0.0055(7) 0.0010(7) -0.0140(8)
C28 0.0289(10) 0.0257(10) 0.0229(9) 0.0012(7) 0.0007(7) -0.0147(8)
C29 0.0484(14) 0.0347(12) 0.0288(11) 0.0006(9) 0.0125(10) -0.0154(11)
C30 0.0664(18) 0.0437(15) 0.0317(12) 0.0084(11) 0.0197(12) -0.0192(13)
C31 0.0535(15) 0.0352(13) 0.0342(12) 0.0182(10) 0.0080(11) -0.0127(11)
C32 0.0336(11) 0.0278(11) 0.0362(12) 0.0110(9) 0.0067(9) -0.0109(9)
C33 0.0271(9) 0.0220(9) 0.0192(8) -0.0022(7) 0.0039(7) -0.0112(8)
C34 0.0509(14) 0.0316(12) 0.0294(11) -0.0097(9) 0.0126(10) -0.0199(10)
C35 0.0288(10) 0.0401(12) 0.0270(10) -0.0013(9) 0.0012(8) -0.0162(9)
C36A 0.033(2) 0.020(2) 0.025(3) 0.0022(17) 0.0035(18) -0.0157(17)
C37A 0.038(2) 0.029(2) 0.036(2) 0.0041(17) -0.0013(16) -0.0149(17)
C38A 0.038(2) 0.0199(18) 0.042(3) -0.0022(15) 0.0059(19) -0.0153(16)
C36B 0.032(5) 0.016(4) 0.031(5) 0.003(3) 0.003(3) -0.007(3)
C37B 0.044(4) 0.028(4) 0.035(4) 0.009(3) 0.006(3) -0.009(3)
C38B 0.074(7) 0.036(4) 0.047(5) 0.012(3) -0.007(5) -0.039(5)
C39 0.0149(8) 0.0127(8) 0.0213(8) 0.0000(6) 0.0018(6) -0.0059(6)
C40 0.0164(8) 0.0085(7) 0.0172(8) -0.0011(6) 0.0002(6) -0.0039(6)
O2 0.0208(6) 0.0127(6) 0.0164(6) -0.0009(4) -0.0006(4) -0.0086(5)
C41 0.078(3) 0.070(2) 0.134(4) 0.010(2) 0.028(3) -0.047(2)
C42 0.106(3) 0.071(2) 0.0491(18) -0.0041(16) 0.0064(18) -0.053(2)
C43 0.0330(12) 0.0279(11) 0.0475(14) 0.0013(10) 0.0072(10) -0.0105(9)
C44 0.074(2) 0.0528(19) 0.075(2) -0.0032(16) -0.0155(18) -0.0257(17)
C45 0.074(2) 0.0499(18) 0.061(2) -0.0057(15) 0.0073(16) -0.0241(16)

loop_
_atom_type_symbol
_atom_type_description
_atom_type_scat_dispersion_real
_atom_type_scat_dispersion_imag
_atom_type_scat_source
C C 0.0033 0.0016 'International Tables Vol C Tables 4.2.6.8 and 6.1.1.4'
H H 0.0000 0.0000 'International Tables Vol C Tables 4.2.6.8 and 6.1.1.4'
N N 0.0061 0.0033 'International Tables Vol C Tables 4.2.6.8 and 6.1.1.4'
O O 0.0106 0.0060 'International Tables Vol C Tables 4.2.6.8 and 6.1.1.4'
P P 0.1023 0.0942 'International Tables Vol C Tables 4.2.6.8 and 6.1.1.4'
Zr Zr -2.9673 0.5597 'International Tables Vol C Tables 4.2.6.8 and 6.1.1.4'

loop_
_geom_angle_atom_site_label_1
_geom_angle_atom_site_label_2
_geom_angle_atom_site_label_3
_geom_angle
_geom_angle_site_symmetry_1
_geom_angle_site_symmetry_3
P1 Zr1 P2 140.371(15) . .
N1 Zr1 P1 69.75(4) . .
N1 Zr1 P2 70.81(4) . .
N1 Zr1 C39 147.90(6) . .
N1 Zr1 C40 104.69(5) . 2_656
N1 Zr1 C40 121.93(5) . .
O1 Zr1 P1 93.66(4) . .
O1 Zr1 P2 88.09(4) . .
O1 Zr1 N1 98.16(5) . .
O1 Zr1 C39 97.14(6) . .
O1 Zr1 C40 157.06(5) . 2_656
O1 Zr1 C40 130.11(5) . .
O1 Zr1 O2 139.83(5) . 2_656
C39 Zr1 P1 81.27(4) . .
C39 Zr1 P2 137.82(4) . .
C39 Zr1 C40 61.97(6) . 2_656
C39 Zr1 C40 33.51(5) . .
C40 Zr1 P1 92.34(4) 2_656 .
C40 Zr1 P1 76.16(4) . .
C40 Zr1 P2 101.19(4) 2_656 .
C40 Zr1 P2 130.17(4) . .
C40 Zr1 C40 31.59(7) 2_656 .
O2 Zr1 P1 124.26(4) 2_656 .
O2 Zr1 P2 71.45(3) 2_656 .
O2 Zr1 N1 106.59(5) 2_656 .
O2 Zr1 C39 78.23(5) 2_656 .
O2 Zr1 C40 58.73(5) 2_656 .
O2 Zr1 C40 32.80(5) 2_656 2_656
C1 P1 Zr1 95.64(6) . .
C1 P1 C8 104.24(9) . .
C1 P1 C11 106.41(10) . .
C8 P1 Zr1 121.08(7) . .
C11 P1 Zr1 121.92(8) . .
C11 P1 C8 104.63(12) . .
C14 P2 Zr1 92.27(6) . .
C14 P2 C21 105.47(9) . .
C14 P2 C24A 102.2(2) . .
C21 P2 Zr1 123.37(8) . .
C21 P2 C24A 113.4(2) . .
C24A P2 Zr1 114.41(19) . .
C24B P2 Zr1 125.8(4) . .
C24B P2 C14 106.4(5) . .
C24B P2 C21 100.3(3) . .
C2 N1 Zr1 122.37(11) . .
C2 N1 C15 117.92(14) . .
C15 N1 Zr1 119.66(11) . .
C2 C1 P1 114.12(13) . .
C6 C1 P1 125.92(15) . .
C6 C1 C2 119.96(17) . .
N1 C2 C1 118.88(16) . .
N1 C2 C3 123.33(17) . .
C3 C2 C1 117.60(16) . .
C4 C3 C2 120.97(18) . .
C3 C4 C5 122.03(18) . .
C4 C5 C7 120.86(18) . .
C6 C5 C4 117.24(17) . .
C6 C5 C7 121.90(19) . .
C5 C6 C1 122.17(18) . .
C9 C8 P1 114.07(19) . .
C10 C8 P1 111.02(14) . .
C10 C8 C9 109.41(19) . .
C12 C11 P1 110.95(17) . .
C13 C11 P1 109.21(17) . .
C13 C11 C12 111.9(2) . .
C15 C14 P2 115.80(13) . .
C19 C14 P2 124.62(14) . .
C19 C14 C15 119.58(16) . .
C14 C15 N1 119.94(16) . .
C16 C15 N1 121.91(16) . .
C16 C15 C14 118.09(16) . .
C17 C16 C15 120.80(17) . .
C16 C17 C18 121.70(17) . .
C17 C18 C20 120.81(18) . .
C19 C18 C17 117.42(17) . .
C19 C18 C20 121.77(17) . .
C18 C19 C14 122.27(17) . .
C22 C21 P2 109.92(15) . .
C22 C21 C23 109.92(19) . .
C23 C21 P2 116.76(18) . .
C25A C24A P2 109.8(6) . .
C26A C24A P2 118.1(4) . .
C26A C24A C25A 112.1(7) . .
C25B C24B P2 112.5(13) . .
C25B C24B C26B 111.6(12) . .
C26B C24B P2 108.4(7) . .
C27 O1 Zr1 162.17(13) . .
O1 C27 C28 119.79(17) . .
O1 C27 C32 120.27(18) . .
C28 C27 C32 119.94(18) . .
C27 C28 C33 120.34(17) . .
C29 C28 C27 119.15(19) . .
C29 C28 C33 120.46(19) . .
C30 C29 C28 121.2(2) . .
C31 C30 C29 119.3(2) . .
C30 C31 C32 122.2(2) . .
C27 C32 C36A 122.9(3) . .
C27 C32 C36B 120.3(4) . .
C31 C32 C27 118.2(2) . .
C31 C32 C36A 118.6(3) . .
C31 C32 C36B 119.7(4) . .
C28 C33 C34 113.78(17) . .
C28 C33 C35 109.62(17) . .
C35 C33 C34 110.19(18) . .
C32 C36A C37A 114.9(4) . .
C32 C36A C38A 108.6(4) . .
C37A C36A C38A 109.1(5) . .
C37B C36B C32 108.1(7) . .
C37B C36B C38B 109.1(8) . .
C38B C36B C32 115.7(8) . .
C40 C39 Zr1 85.67(10) . .
Zr1 C40 Zr1 148.41(7) 2_656 .
C39 C40 Zr1 60.82(9) . .
C39 C40 Zr1 142.68(12) . 2_656
C40 C40 Zr1 69.92(13) 2_656 .
C40 C40 Zr1 78.49(13) 2_656 2_656
C40 C40 C39 120.93(19) 2_656 .
O2 C40 Zr1 54.38(8) . 2_656
O2 C40 Zr1 142.33(11) . .
O2 C40 C39 122.89(15) . .
O2 C40 C40 115.88(18) . 2_656
C40 O2 Zr1 92.82(9) . 2_656
C43 C42 C41 113.6(4) . .
C42 C43 C44 116.3(3) . .
C43 C44 C45 109.4(3) . .

loop_
_geom_bond_atom_site_label_1
_geom_bond_atom_site_label_2
_geom_bond_distance
_geom_bond_site_symmetry_2
Zr1 P1 2.7551(5) .
Zr1 P2 2.8095(5) .
Zr1 N1 2.2079(15) .
Zr1 O1 1.9996(12) .
Zr1 C39 2.3126(17) .
Zr1 C40 2.6411(17) .
Zr1 C40 2.5315(16) 2_656
Zr1 O2 2.0604(12) 2_656
P1 C1 1.8123(19) .
P1 C8 1.849(2) .
P1 C11 1.848(2) .
P2 C14 1.8271(18) .
P2 C21 1.857(2) .
P2 C24A 1.903(7) .
P2 C24B 1.767(13) .
N1 C2 1.404(2) .
N1 C15 1.414(2) .
C1 C2 1.418(3) .
C1 C6 1.397(2) .
C2 C3 1.406(3) .
C3 C4 1.380(3) .
C4 C5 1.399(3) .
C5 C6 1.389(3) .
C5 C7 1.511(3) .
C8 C9 1.531(3) .
C8 C10 1.526(3) .
C11 C12 1.529(4) .
C11 C13 1.526(4) .
C14 C15 1.411(2) .
C14 C19 1.400(2) .
C15 C16 1.403(2) .
C16 C17 1.387(3) .
C17 C18 1.395(3) .
C18 C19 1.389(3) .
C18 C20 1.508(3) .
C21 C22 1.536(3) .
C21 C23 1.536(3) .
C24A C25A 1.569(11) .
C24A C26A 1.522(8) .
C24B C25B 1.46(3) .
C24B C26B 1.554(11) .
O1 C27 1.348(2) .
C27 C28 1.410(3) .
C27 C32 1.414(3) .
C28 C29 1.390(3) .
C28 C33 1.513(3) .
C29 C30 1.385(3) .
C30 C31 1.373(4) .
C31 C32 1.393(3) .
C32 C36A 1.475(7) .
C32 C36B 1.660(12) .
C33 C34 1.531(3) .
C33 C35 1.527(3) .
C36A C37A 1.534(7) .
C36A C38A 1.536(6) .
C36B C37B 1.506(13) .
C36B C38B 1.557(12) .
C39 C40 1.462(2) .
C40 Zr1 2.5315(16) 2_656
C40 C40 1.412(3) 2_656
C40 O2 1.373(2) .
O2 Zr1 2.0603(12) 2_656
C41 C42 1.497(5) .
C42 C43 1.353(4) .
C43 C44 1.405(4) .
C44 C45 1.454(5) .

loop_
_platon_squeeze_void_nr
_platon_squeeze_void_average_x
_platon_squeeze_void_average_y
_platon_squeeze_void_average_z
_platon_squeeze_void_volume
_platon_squeeze_void_count_electrons
_platon_squeeze_void_content
1 0.000 0.000 0.000 154 40 ' '
